data_4025893
loop_
_publ_author_name
'Thanh Luu'
'Boris J. Medos'
'Erin R. Graham'
'Danielle M. Vallee'
'Robert McDonald'
'Michael J. Ferguson'
'Rik R. Tykwinski'

_publ_contact_author_address
; Department of Chemistry
  University of Alberta
  Edmonton, Alberta T6G 2G2
  Canada
;
_publ_contact_author_email rik.tykwinski@ualberta.ca
_publ_contact_author_fax 1(780)4928231
_publ_contact_author_name 'Dr Rik R. Tykwinski'
_publ_contact_author_phone 1(780)4925307
_publ_section_title
;
 Reactions of Terminal Polyynes with Benzyl Azide
;
_journal_name_full 'Journal of Organic Chemistry'
_journal_page_first 8498
_journal_page_last 8507
_journal_paper_doi 10.1021/jo101870y
_journal_volume 75
_journal_year 2010
_chemical_formula_moiety 'C19 H13 N3'
_chemical_formula_sum 'C19 H13 N3'
_chemical_formula_weight 283.32
_chemical_name_systematic 1-benzyl-4-(4-phenylbuta-1,3-diyn-1-yl)-4,5-dihydro-1H-1,2,3-triazole
_space_group_IT_number 2
_symmetry_cell_setting triclinic
_symmetry_space_group_name_Hall '-P 1'
_symmetry_space_group_name_H-M 'P -1'
_atom_sites_solution_hydrogens geom
_atom_sites_solution_primary direct
_atom_sites_solution_secondary difmap
_audit_creation_method 'manual editing of SHELXL template'
_cell_angle_alpha 102.3564(18)
_cell_angle_beta 95.3363(18)
_cell_angle_gamma 91.0645(18)
_cell_formula_units_Z 2
_cell_length_a 6.3632(8)
_cell_length_b 7.9519(9)
_cell_length_c 15.1874(18)
_cell_measurement_reflns_used 1653
_cell_measurement_temperature 193(2)
_cell_measurement_theta_max 23.78
_cell_measurement_theta_min 2.62
_cell_volume 746.84(15)
_computing_cell_refinement 'Bruker SAINT (Bruker, 1997)'
_computing_data_collection 'Bruker SMART (Bruker, 1997)'
_computing_data_reduction 'Bruker SAINT (Bruker, 1997)'
_computing_molecular_graphics 'Bruker SHELXTL (Bruker, 1997)'
_computing_publication_material 'Bruker SHELXTL (Bruker, 1997)'
_computing_structure_refinement 'SHELXL-97 (Sheldrick, 1997)'
_computing_structure_solution 'SHELXS-97 (Sheldrick, 1990)'
_diffrn_ambient_temperature 193(2)
_diffrn_detector_area_resol_mean 8.192
_diffrn_measured_fraction_theta_full 0.988
_diffrn_measured_fraction_theta_max 0.988
_diffrn_measurement_device_type 'Bruker PLATFORM diffractometer/SMART 1000 CCD area detector'
_diffrn_measurement_method '\w scans'
_diffrn_radiation_monochromator graphite
_diffrn_radiation_source 'fine-focus sealed tube'
_diffrn_radiation_type MoK\a
_diffrn_radiation_wavelength 0.71073
_diffrn_reflns_av_R_equivalents 0.0182
_diffrn_reflns_av_sigmaI/netI 0.0302
_diffrn_reflns_limit_h_max 7
_diffrn_reflns_limit_h_min -7
_diffrn_reflns_limit_k_max 9
_diffrn_reflns_limit_k_min -9
_diffrn_reflns_limit_l_max 18
_diffrn_reflns_limit_l_min -18
_diffrn_reflns_number 5468
_diffrn_reflns_theta_full 26.39
_diffrn_reflns_theta_max 26.39
_diffrn_reflns_theta_min 2.62
_diffrn_standards_decay_% 0
_diffrn_standards_interval_time 0
_diffrn_standards_number 0
_exptl_absorpt_coefficient_mu 0.076
_exptl_absorpt_correction_T_max 0.9879
_exptl_absorpt_correction_T_min 0.9556
_exptl_absorpt_correction_type integration
_exptl_absorpt_process_details 'Bruker SHELXTL (Bruker, 1997)'
_exptl_crystal_colour colorless
_exptl_crystal_density_diffrn 1.260
_exptl_crystal_density_method 'not measured'
_exptl_crystal_description prism
_exptl_crystal_F_000 296
_exptl_crystal_size_max 0.60
_exptl_crystal_size_mid 0.19
_exptl_crystal_size_min 0.16
_refine_diff_density_max 0.178
_refine_diff_density_min -0.179
_refine_diff_density_rms 0.036
_refine_ls_extinction_method none
_refine_ls_goodness_of_fit_ref 1.043
_refine_ls_hydrogen_treatment constr
_refine_ls_matrix_type full
_refine_ls_number_parameters 199
_refine_ls_number_reflns 3013
_refine_ls_number_restraints 0
_refine_ls_restrained_S_all 1.043
_refine_ls_R_factor_all 0.0678
_refine_ls_R_factor_gt 0.0436
_refine_ls_shift/su_max 0.000
_refine_ls_shift/su_mean 0.000
_refine_ls_structure_factor_coef Fsqd
_refine_ls_weighting_details 'calc w=1/[\s^2^(Fo^2^)+(0.0708P)^2^+0.0383P] where P=(Fo^2^+2Fc^2^)/3'
_refine_ls_weighting_scheme calc
_refine_ls_wR_factor_gt 0.1142
_refine_ls_wR_factor_ref 0.1274
_reflns_number_gt 2130
_reflns_number_total 3013
_reflns_threshold_expression I>2\s(I)
_cod_data_source_file jo101870y_si_008.cif
_cod_data_source_block 10d
_cod_depositor_comments
;
The following automatic conversions were performed:

'_symmetry_cell_setting' value 'Triclinic' changed to 'triclinic'
according to the built-in table from CIF Core dictionary named
'cif_core.dic' version 2.4.1 from 2010-06-29.

Automatic conversion script
Id: cif_fix_values 1646 2011-03-28 12:23:43Z adriana 
;
_cod_database_code 4025893

loop_
_symmetry_equiv_pos_as_xyz
'x, y, z'
'-x, -y, -z'

loop_
_atom_site_label
_atom_site_type_symbol
_atom_site_fract_x
_atom_site_fract_y
_atom_site_fract_z
_atom_site_U_iso_or_equiv
_atom_site_adp_type
_atom_site_occupancy
_atom_site_symmetry_multiplicity
_atom_site_calc_flag
_atom_site_refinement_flags
_atom_site_disorder_assembly
_atom_site_disorder_group
N1 N 0.66741(18) 0.14376(15) 0.34949(8) 0.0358(3) Uani 1 1 d . . .
N2 N 0.5361(2) 0.23011(18) 0.40596(9) 0.0431(3) Uani 1 1 d . . .
N3 N 0.3640(2) 0.25328(18) 0.35710(9) 0.0447(4) Uani 1 1 d . . .
C1 C 0.3847(2) 0.1821(2) 0.26865(11) 0.0378(4) Uani 1 1 d . . .
C2 C 0.5781(2) 0.1119(2) 0.26411(11) 0.0443(4) Uani 1 1 d . . .
H2 H 0.6370 0.0529 0.2114 0.053 Uiso 1 1 calc R . .
C3 C 0.8758(2) 0.10103(19) 0.38550(11) 0.0399(4) Uani 1 1 d . . .
H3A H 0.9052 0.1670 0.4488 0.048 Uiso 1 1 calc R . .
H3B H 0.9833 0.1384 0.3498 0.048 Uiso 1 1 calc R . .
C4 C 0.2194(2) 0.1881(2) 0.19932(11) 0.0439(4) Uani 1 1 d . . .
C5 C 0.0778(3) 0.2001(2) 0.14380(12) 0.0459(4) Uani 1 1 d . . .
C6 C -0.0818(3) 0.2189(2) 0.07983(11) 0.0471(4) Uani 1 1 d . . .
C7 C -0.2207(3) 0.2417(2) 0.02506(11) 0.0464(4) Uani 1 1 d . . .
C11 C 0.8992(2) -0.08821(19) 0.38404(10) 0.0347(4) Uani 1 1 d . . .
C12 C 1.0840(2) -0.1660(2) 0.35889(11) 0.0415(4) Uani 1 1 d . . .
H12 H 1.1905 -0.1023 0.3387 0.050 Uiso 1 1 calc R . .
C13 C 1.1141(3) -0.3362(2) 0.36315(11) 0.0463(4) Uani 1 1 d . . .
H13 H 1.2421 -0.3883 0.3469 0.056 Uiso 1 1 calc R . .
C14 C 0.9589(3) -0.4303(2) 0.39083(11) 0.0470(4) Uani 1 1 d . . .
H14 H 0.9790 -0.5475 0.3929 0.056 Uiso 1 1 calc R . .
C15 C 0.7737(3) -0.3538(2) 0.41554(11) 0.0448(4) Uani 1 1 d . . .
H15 H 0.6665 -0.4183 0.4348 0.054 Uiso 1 1 calc R . .
C16 C 0.7448(2) -0.1830(2) 0.41218(10) 0.0389(4) Uani 1 1 d . . .
H16 H 0.6175 -0.1307 0.4294 0.047 Uiso 1 1 calc R . .
C21 C -0.3847(2) 0.2741(2) -0.04007(11) 0.0424(4) Uani 1 1 d . . .
C22 C -0.5898(3) 0.2107(2) -0.04111(11) 0.0466(4) Uani 1 1 d . . .
H22 H -0.6220 0.1426 0.0006 0.056 Uiso 1 1 calc R . .
C23 C -0.7473(3) 0.2465(2) -0.10280(12) 0.0516(5) Uani 1 1 d . . .
H23 H -0.8874 0.2025 -0.1034 0.062 Uiso 1 1 calc R . .
C24 C -0.7026(3) 0.3453(2) -0.16336(12) 0.0525(5) Uani 1 1 d . . .
H24 H -0.8116 0.3700 -0.2053 0.063 Uiso 1 1 calc R . .
C25 C -0.4997(3) 0.4082(2) -0.16288(12) 0.0565(5) Uani 1 1 d . . .
H25 H -0.4689 0.4758 -0.2050 0.068 Uiso 1 1 calc R . .
C26 C -0.3405(3) 0.3741(2) -0.10187(12) 0.0515(5) Uani 1 1 d . . .
H26 H -0.2009 0.4185 -0.1019 0.062 Uiso 1 1 calc R . .

loop_
_atom_site_aniso_label
_atom_site_aniso_U_11
_atom_site_aniso_U_22
_atom_site_aniso_U_33
_atom_site_aniso_U_23
_atom_site_aniso_U_13
_atom_site_aniso_U_12
N1 0.0334(7) 0.0334(7) 0.0414(7) 0.0106(5) 0.0014(6) 0.0046(5)
N2 0.0353(7) 0.0507(8) 0.0419(8) 0.0068(6) 0.0035(6) 0.0067(6)
N3 0.0347(7) 0.0528(9) 0.0460(8) 0.0096(7) 0.0019(6) 0.0067(6)
C1 0.0340(8) 0.0406(9) 0.0411(9) 0.0144(7) 0.0020(7) 0.0022(6)
C2 0.0419(9) 0.0529(10) 0.0377(9) 0.0086(7) 0.0030(7) 0.0117(7)
C3 0.0320(8) 0.0354(9) 0.0523(10) 0.0133(7) -0.0049(7) 0.0017(6)
C4 0.0388(9) 0.0493(10) 0.0471(10) 0.0196(8) 0.0008(7) 0.0027(7)
C5 0.0415(9) 0.0519(10) 0.0473(10) 0.0187(8) 0.0002(8) 0.0057(7)
C6 0.0407(9) 0.0546(11) 0.0474(10) 0.0165(8) -0.0022(8) 0.0060(8)
C7 0.0432(9) 0.0517(10) 0.0447(10) 0.0116(8) 0.0022(8) 0.0070(7)
C11 0.0360(8) 0.0339(8) 0.0333(8) 0.0089(6) -0.0047(6) 0.0011(6)
C12 0.0377(8) 0.0394(9) 0.0487(10) 0.0132(7) 0.0028(7) 0.0024(7)
C13 0.0452(9) 0.0428(10) 0.0503(10) 0.0091(8) 0.0012(8) 0.0134(7)
C14 0.0630(11) 0.0305(8) 0.0460(10) 0.0090(7) -0.0048(8) 0.0049(8)
C15 0.0510(10) 0.0400(9) 0.0437(9) 0.0131(7) -0.0008(8) -0.0081(7)
C16 0.0367(8) 0.0393(9) 0.0408(9) 0.0096(7) 0.0024(7) 0.0018(6)
C21 0.0413(9) 0.0471(10) 0.0366(9) 0.0062(7) -0.0019(7) 0.0103(7)
C22 0.0446(10) 0.0545(11) 0.0415(9) 0.0113(8) 0.0041(7) 0.0091(8)
C23 0.0415(9) 0.0590(11) 0.0500(10) 0.0046(9) -0.0021(8) 0.0077(8)
C24 0.0534(11) 0.0552(11) 0.0435(10) 0.0049(8) -0.0120(8) 0.0132(8)
C25 0.0653(12) 0.0575(12) 0.0491(11) 0.0201(9) -0.0032(9) 0.0094(9)
C26 0.0464(10) 0.0557(11) 0.0534(11) 0.0163(9) 0.0000(8) 0.0031(8)

loop_
_atom_type_symbol
_atom_type_description
_atom_type_scat_dispersion_real
_atom_type_scat_dispersion_imag
_atom_type_scat_source
C C 0.0033 0.0016 'International Tables Vol C Tables 4.2.6.8 and 6.1.1.4'
H H 0.0000 0.0000 'International Tables Vol C Tables 4.2.6.8 and 6.1.1.4'
N N 0.0061 0.0033 'International Tables Vol C Tables 4.2.6.8 and 6.1.1.4'

loop_
_geom_angle_atom_site_label_1
_geom_angle_atom_site_label_2
_geom_angle_atom_site_label_3
_geom_angle
_geom_angle_site_symmetry_1
_geom_angle_site_symmetry_3
_geom_angle_publ_flag
C2 N1 N2 110.41(12) . . ?
C2 N1 C3 129.80(14) . . ?
N2 N1 C3 119.79(13) . . ?
N3 N2 N1 107.50(12) . . ?
N2 N3 C1 108.80(12) . . ?
N3 C1 C2 107.93(14) . . ?
N3 C1 C4 121.20(14) . . ?
C2 C1 C4 130.87(15) . . ?
N1 C2 C1 105.36(15) . . ?
N1 C3 C11 114.19(12) . . ?
C5 C4 C1 176.85(18) . . ?
C4 C5 C6 178.12(18) . . ?
C7 C6 C5 177.64(19) . . ?
C6 C7 C21 178.33(18) . . ?
C16 C11 C12 119.21(14) . . ?
C16 C11 C3 121.18(14) . . ?
C12 C11 C3 119.51(13) . . ?
C13 C12 C11 120.25(15) . . ?
C14 C13 C12 120.20(16) . . ?
C13 C14 C15 119.87(15) . . ?
C14 C15 C16 119.88(15) . . ?
C11 C16 C15 120.58(15) . . ?
C22 C21 C26 119.12(15) . . ?
C22 C21 C7 120.70(15) . . ?
C26 C21 C7 120.16(15) . . ?
C23 C22 C21 120.06(17) . . ?
C24 C23 C22 120.49(17) . . ?
C25 C24 C23 119.77(16) . . ?
C24 C25 C26 120.62(18) . . ?
C25 C26 C21 119.94(17) . . ?

loop_
_geom_bond_atom_site_label_1
_geom_bond_atom_site_label_2
_geom_bond_distance
_geom_bond_site_symmetry_2
_geom_bond_publ_flag
N1 C2 1.3362(19) . ?
N1 N2 1.3445(18) . ?
N1 C3 1.4611(17) . ?
N2 N3 1.3034(17) . ?
N3 C1 1.361(2) . ?
C1 C2 1.362(2) . ?
C1 C4 1.426(2) . ?
C3 C11 1.511(2) . ?
C4 C5 1.196(2) . ?
C5 C6 1.372(2) . ?
C6 C7 1.200(2) . ?
C7 C21 1.435(2) . ?
C11 C16 1.381(2) . ?
C11 C12 1.386(2) . ?
C12 C13 1.385(2) . ?
C13 C14 1.377(2) . ?
C14 C15 1.382(2) . ?
C15 C16 1.385(2) . ?
C21 C22 1.388(2) . ?
C21 C26 1.397(2) . ?
C22 C23 1.383(2) . ?
C23 C24 1.377(3) . ?
C24 C25 1.375(3) . ?
C25 C26 1.379(2) . ?

loop_
_geom_torsion_atom_site_label_1
_geom_torsion_atom_site_label_2
_geom_torsion_atom_site_label_3
_geom_torsion_atom_site_label_4
_geom_torsion
_geom_torsion_site_symmetry_1
_geom_torsion_site_symmetry_2
_geom_torsion_site_symmetry_3
_geom_torsion_site_symmetry_4
_geom_torsion_publ_flag
C2 N1 N2 N3 0.03(17) . . . . ?
C3 N1 N2 N3 179.25(12) . . . . ?
N1 N2 N3 C1 -0.23(16) . . . . ?
N2 N3 C1 C2 0.34(18) . . . . ?
N2 N3 C1 C4 179.99(13) . . . . ?
N2 N1 C2 C1 0.17(18) . . . . ?
C3 N1 C2 C1 -178.95(14) . . . . ?
N3 C1 C2 N1 -0.30(18) . . . . ?
C4 C1 C2 N1 -179.91(15) . . . . ?
C2 N1 C3 C11 -72.0(2) . . . . ?
N2 N1 C3 C11 108.97(15) . . . . ?
N3 C1 C4 C5 27(3) . . . . ?
C2 C1 C4 C5 -154(3) . . . . ?
C1 C4 C5 C6 64(7) . . . . ?
C4 C5 C6 C7 -35(9) . . . . ?
C5 C6 C7 C21 20(10) . . . . ?
N1 C3 C11 C16 -45.0(2) . . . . ?
N1 C3 C11 C12 138.65(15) . . . . ?
C16 C11 C12 C13 -0.8(2) . . . . ?
C3 C11 C12 C13 175.55(14) . . . . ?
C11 C12 C13 C14 1.2(2) . . . . ?
C12 C13 C14 C15 -0.8(2) . . . . ?
C13 C14 C15 C16 0.1(2) . . . . ?
C12 C11 C16 C15 0.1(2) . . . . ?
C3 C11 C16 C15 -176.18(14) . . . . ?
C14 C15 C16 C11 0.2(2) . . . . ?
C6 C7 C21 C22 -137(6) . . . . ?
C6 C7 C21 C26 41(6) . . . . ?
C26 C21 C22 C23 0.1(2) . . . . ?
C7 C21 C22 C23 178.39(15) . . . . ?
C21 C22 C23 C24 -0.2(3) . . . . ?
C22 C23 C24 C25 0.4(3) . . . . ?
C23 C24 C25 C26 -0.4(3) . . . . ?
C24 C25 C26 C21 0.3(3) . . . . ?
C22 C21 C26 C25 -0.1(3) . . . . ?
C7 C21 C26 C25 -178.45(15) . . . . ?

loop_
_cod_related_entry_id
_cod_related_entry_database
_cod_related_entry_code
1 ChemSpider 28578990
